data_2022777
loop_
_publ_author_name
'Ghichi, Nadir'
'Djedouani, Amel'
'Hannachid, Douniazed'
'Elhadi, Said Mohamed'
'Benboudiaf, Ali'
'Merazig, Hocine'
'Ouksel, Louiza'
'Hellal, Abdelkader'
'Stoeckli-Evans, Helen'

_publ_section_title
;
 Synthesis and crystal structures of two 1H-benzo[d]imidazole derivatives:
 DFT and anticorrosion studies, and Hirshfeld surface analysis
;
_journal_coeditor_code WV3012
_journal_issue 7
_journal_name_full 'Acta Crystallographica Section C Structural Chemistry'
_journal_page_first 292
_journal_page_last 304
_journal_paper_doi 10.1107/S2053229623005545
_journal_volume 79
_journal_year 2023
_chemical_formula_iupac 'C30 H24 N2 O2, C2 H6 O'
_chemical_formula_moiety 'C30 H24 N2 O2, C2 H6 O'
_chemical_formula_sum 'C32 H30 N2 O3'
_chemical_formula_weight 490.58
_chemical_name_systematic
'2-(4-Methoxynaphthalen-1-yl)-1-[(4-methoxynaphthalen-1-yl)methyl]-1<i>H</i>-benzo[<i>d</i>]imidazole ethanol monosolvate'
_space_group_crystal_system triclinic
_space_group_IT_number 2
_space_group_name_Hall '-P 1'
_space_group_name_H-M_alt 'P -1'
_atom_sites_solution_hydrogens geom
_atom_sites_solution_primary direct
_atom_sites_solution_secondary difmap
_audit_creation_method SHELXL-2018/3
_cell_angle_alpha 69.0290(10)
_cell_angle_beta 82.8710(10)
_cell_angle_gamma 67.5150(10)
_cell_formula_units_Z 2
_cell_length_a 10.7065(3)
_cell_length_b 10.9434(3)
_cell_length_c 12.8256(4)
_cell_measurement_reflns_used 6273
_cell_measurement_temperature 293(2)
_cell_measurement_theta_max 26.53
_cell_measurement_theta_min 2.24
_cell_volume 1296.37(7)
_computing_cell_refinement
;
SAINT (Bruker, 2012)
;
_computing_data_collection
;
APEX2 (Bruker, 2012)
;
_computing_data_reduction
;
SAINT (Bruker, 2012)
;
_computing_molecular_graphics
;
Mercury (Macrae <i>et al.</i>,  2020)
;
_computing_publication_material
;
PLATON (Spek, 2020), SHELXL2018 (Sheldrick, 2015b) and
publCIF (Westrip, 2010)
;
_computing_structure_refinement
;
SHELXL2018 (Sheldrick, 2015b)
;
_computing_structure_solution
;
SHELXT2018 (Sheldrick, 2015a)
;
_diffrn_ambient_temperature 293(2)
_diffrn_measured_fraction_theta_full 0.980
_diffrn_measured_fraction_theta_max 0.980
_diffrn_measurement_device_type 'Bruker APEXII CCD'
_diffrn_measurement_method '\f and \w scans'
_diffrn_radiation_type MoK\a
_diffrn_radiation_wavelength 0.71073
_diffrn_reflns_av_R_equivalents 0.0220
_diffrn_reflns_av_unetI/netI 0.0210
_diffrn_reflns_limit_h_max 12
_diffrn_reflns_limit_h_min -12
_diffrn_reflns_limit_k_max 13
_diffrn_reflns_limit_k_min -13
_diffrn_reflns_limit_l_max 15
_diffrn_reflns_limit_l_min -15
_diffrn_reflns_number 20872
_diffrn_reflns_theta_full 25.242
_diffrn_reflns_theta_max 25.247
_diffrn_reflns_theta_min 3.517
_diffrn_source 'fine-focus sealed tube'
_exptl_absorpt_coefficient_mu 0.081
_exptl_absorpt_correction_type none
_exptl_crystal_colour yellow
_exptl_crystal_density_diffrn 1.257
_exptl_crystal_description block
_exptl_crystal_F_000 520
_exptl_crystal_size_max 0.030
_exptl_crystal_size_mid 0.020
_exptl_crystal_size_min 0.010
_refine_diff_density_max 0.310
_refine_diff_density_min -0.256
_refine_ls_extinction_coef 0.029(7)
_refine_ls_extinction_expression Fc^*^=kFc[1+0.001xFc^2^\l^3^/sin(2\q)]^-1/4^
_refine_ls_extinction_method
;
(SHELXL2018; Sheldrick, 2015b)
;
_refine_ls_goodness_of_fit_ref 1.088
_refine_ls_hydrogen_treatment constr
_refine_ls_matrix_type full
_refine_ls_number_parameters 358
_refine_ls_number_reflns 4611
_refine_ls_number_restraints 5
_refine_ls_restrained_S_all 1.092
_refine_ls_R_factor_all 0.0697
_refine_ls_R_factor_gt 0.0539
_refine_ls_shift/su_max 0.001
_refine_ls_shift/su_mean 0.000
_refine_ls_structure_factor_coef Fsqd
_refine_ls_weighting_details 'w=1/[\s^2^(Fo^2^)+(0.0966P)^2^+0.1721P] where P=(Fo^2^+2Fc^2^)/3'
_refine_ls_weighting_scheme calc
_refine_ls_wR_factor_gt 0.1507
_refine_ls_wR_factor_ref 0.1616
_reflns_number_gt 3587
_reflns_number_total 4611
_reflns_threshold_expression 'I > 2\s(I)'
_cod_data_source_file wv3012sup1.cif
_cod_data_source_block II
_cod_database_code 2022777
_shelx_space_group_comment
;
The symmetry employed for this shelxl refinement is uniquely defined
by the following loop, which should always be used as a source of
symmetry information in preference to the above space-group names.
They are only intended as comments.
;
_shelx_estimated_absorpt_t_min 0.998
_shelx_estimated_absorpt_t_max 0.999

loop_
_space_group_symop_operation_xyz
'x, y, z'
'-x, -y, -z'

loop_
_atom_site_type_symbol
_atom_site_label
_atom_site_fract_x
_atom_site_fract_y
_atom_site_fract_z
_atom_site_U_iso_or_equiv
_atom_site_adp_type
_atom_site_calc_flag
_atom_site_occupancy
_atom_site_disorder_assembly
_atom_site_disorder_group
O O1 0.79504(13) 0.57717(13) 0.55219(12) 0.0670(4) Uani d 1 . .
O O2 -0.09560(13) 0.72990(14) 0.82111(14) 0.0738(4) Uani d 1 . .
N N1 0.44926(13) 0.19435(13) 0.84103(11) 0.0445(3) Uani d 1 . .
N N2 0.54346(14) 0.08873(15) 0.71531(12) 0.0505(4) Uani d 1 . .
C C1 0.40024(15) 0.08787(16) 0.86170(14) 0.0460(4) Uani d 1 . .
C C2 0.31017(18) 0.0453(2) 0.94076(16) 0.0576(5) Uani d 1 . .
H H2 0.271852 0.089317 0.993196 0.069 Uiso calc 1 . .
C C3 0.2809(2) -0.0642(2) 0.93755(18) 0.0648(5) Uani d 1 . .
H H3 0.221822 -0.096176 0.989567 0.078 Uiso calc 1 . .
C C4 0.33743(19) -0.1296(2) 0.85801(19) 0.0635(5) Uani d 1 . .
H H4 0.314703 -0.203600 0.858044 0.076 Uiso calc 1 . .
C C5 0.42586(18) -0.08680(19) 0.77983(18) 0.0575(5) Uani d 1 . .
H H5 0.462698 -0.130245 0.726829 0.069 Uiso calc 1 . .
C C6 0.45872(15) 0.02394(16) 0.78238(14) 0.0459(4) Uani d 1 . .
C C7 0.53477(15) 0.18919(16) 0.75256(14) 0.0443(4) Uani d 1 . .
C C8 0.60390(16) 0.29057(17) 0.70384(14) 0.0456(4) Uani d 1 . .
C C9 0.52934(17) 0.43062(18) 0.65641(16) 0.0534(4) Uani d 1 . .
H H9 0.435537 0.460380 0.658714 0.064 Uiso calc 1 . .
C C10 0.58899(18) 0.53055(18) 0.60465(16) 0.0558(5) Uani d 1 . .
H H10 0.535260 0.624956 0.573506 0.067 Uiso calc 1 . .
C C11 0.72663(18) 0.48880(18) 0.60003(15) 0.0503(4) Uani d 1 . .
C C12 0.95327(18) 0.2996(2) 0.65077(16) 0.0566(5) Uani d 1 . .
H H12 0.994730 0.364312 0.615193 0.068 Uiso calc 1 . .
C C13 1.03042(18) 0.1622(2) 0.70329(17) 0.0626(5) Uani d 1 . .
H H13 1.124085 0.134150 0.704158 0.075 Uiso calc 1 . .
C C14 0.96989(18) 0.0634(2) 0.75579(17) 0.0602(5) Uani d 1 . .
H H14 1.023558 -0.029967 0.791474 0.072 Uiso calc 1 . .
C C15 0.83255(17) 0.10273(18) 0.75513(15) 0.0502(4) Uani d 1 . .
H H15 0.793720 0.035493 0.789512 0.060 Uiso calc 1 . .
C C16 0.74836(16) 0.24464(17) 0.70276(13) 0.0445(4) Uani d 1 . .
C C17 0.81052(16) 0.34444(17) 0.65005(14) 0.0464(4) Uani d 1 . .
C C18 0.7161(2) 0.7221(2) 0.4999(2) 0.0790(6) Uani d 1 . .
H H18A 0.653487 0.756151 0.552623 0.118 Uiso calc 1 . .
H H18B 0.667131 0.732954 0.437366 0.118 Uiso calc 1 . .
H H18C 0.774556 0.774847 0.474609 0.118 Uiso calc 1 . .
C C19 0.41803(17) 0.28566(18) 0.90677(15) 0.0499(4) Uani d 1 . .
H H19B 0.486805 0.326647 0.894256 0.060 Uiso calc 1 . .
H H19A 0.421798 0.229513 0.985259 0.060 Uiso calc 1 . .
C C20 0.28103(16) 0.40269(16) 0.88034(14) 0.0454(4) Uani d 1 . .
C C21 0.19716(18) 0.42437(18) 0.79860(15) 0.0532(4) Uani d 1 . .
H H21 0.225253 0.364742 0.756752 0.064 Uiso calc 1 . .
C C22 0.06965(18) 0.53353(19) 0.77505(17) 0.0569(5) Uani d 1 . .
H H22 0.015627 0.545888 0.717885 0.068 Uiso calc 1 . .
C C23 0.02555(17) 0.62098(17) 0.83610(16) 0.0531(5) Uani d 1 . .
C C24 0.0637(2) 0.6897(2) 0.99028(17) 0.0610(5) Uani d 1 . .
H H24 -0.021323 0.760820 0.976874 0.073 Uiso calc 1 . .
C C25 0.1429(2) 0.6710(2) 1.07352(18) 0.0681(6) Uani d 1 . .
H H25 0.111530 0.728456 1.117165 0.082 Uiso calc 1 . .
C C26 0.2715(2) 0.5658(2) 1.09397(17) 0.0672(6) Uani d 1 . .
H H26 0.325891 0.554375 1.150515 0.081 Uiso calc 1 . .
C C27 0.3177(2) 0.4798(2) 1.03150(15) 0.0566(5) Uani d 1 . .
H H27 0.403720 0.410497 1.045927 0.068 Uiso calc 1 . .
C C28 0.23752(17) 0.49370(16) 0.94519(14) 0.0458(4) Uani d 1 . .
C C29 0.10793(17) 0.60308(16) 0.92365(14) 0.0481(4) Uani d 1 . .
C C30 -0.1803(2) 0.7553(2) 0.7334(2) 0.0860(7) Uani d 1 . .
H H30A -0.200492 0.673026 0.745416 0.129 Uiso calc 1 . .
H H30B -0.135112 0.776947 0.663545 0.129 Uiso calc 1 . .
H H30C -0.262803 0.833016 0.731797 0.129 Uiso calc 1 . .
O O3 0.6300(2) 0.1048(3) 0.48789(18) 0.1201(7) Uani d 1 . .
H H3O 0.604169 0.125404 0.544426 0.180 Uiso calc 1 A 1
C C31A 0.7681(4) 0.0834(5) 0.4730(3) 0.1062(11) Uani d 0.85 B 1
H H31A 0.810206 0.011400 0.438979 0.127 Uiso calc 0.85 B 1
H H31B 0.811080 0.050081 0.545358 0.127 Uiso calc 0.85 B 1
C C32A 0.7892(6) 0.2084(5) 0.4047(5) 0.1359(16) Uani d 0.85 B 1
H H32A 0.745066 0.242897 0.333605 0.204 Uiso calc 0.85 B 1
H H32B 0.884325 0.188690 0.394075 0.204 Uiso calc 0.85 B 1
H H32C 0.752345 0.278195 0.440348 0.204 Uiso calc 0.85 B 1
C C31B 0.7211(17) 0.183(2) 0.450(3) 0.128(10) Uani d 0.15 B 2
H H31C 0.697732 0.249896 0.488514 0.154 Uiso calc 0.15 B 2
H H31D 0.702879 0.235819 0.371034 0.154 Uiso calc 0.15 B 2
C C32B 0.8732(17) 0.099(3) 0.465(2) 0.116(8) Uani d 0.15 B 2
H H32D 0.889004 0.007762 0.519770 0.175 Uiso calc 0.15 B 2
H H32E 0.914982 0.148018 0.489595 0.175 Uiso calc 0.15 B 2
H H32F 0.911090 0.089861 0.395180 0.175 Uiso calc 0.15 B 2

loop_
_atom_site_aniso_label
_atom_site_aniso_U_11
_atom_site_aniso_U_22
_atom_site_aniso_U_33
_atom_site_aniso_U_12
_atom_site_aniso_U_13
_atom_site_aniso_U_23
O1 0.0563(8) 0.0505(7) 0.0807(9) -0.0216(6) 0.0038(7) -0.0054(6)
O2 0.0521(8) 0.0540(8) 0.1025(11) -0.0008(6) -0.0093(8) -0.0284(7)
N1 0.0395(7) 0.0415(7) 0.0497(8) -0.0104(6) 0.0005(6) -0.0170(6)
N2 0.0450(8) 0.0491(8) 0.0592(9) -0.0156(6) 0.0057(6) -0.0238(7)
C1 0.0365(8) 0.0407(8) 0.0532(9) -0.0081(7) -0.0043(7) -0.0119(7)
C2 0.0482(10) 0.0571(11) 0.0588(11) -0.0158(8) 0.0045(8) -0.0147(9)
C3 0.0519(10) 0.0596(11) 0.0735(13) -0.0250(9) 0.0009(9) -0.0069(10)
C4 0.0535(10) 0.0503(10) 0.0842(14) -0.0211(8) -0.0121(10) -0.0134(10)
C5 0.0495(10) 0.0488(10) 0.0750(12) -0.0124(8) -0.0060(9) -0.0257(9)
C6 0.0369(8) 0.0406(8) 0.0548(10) -0.0086(6) -0.0037(7) -0.0144(7)
C7 0.0347(8) 0.0427(8) 0.0503(9) -0.0075(6) -0.0012(7) -0.0164(7)
C8 0.0432(8) 0.0453(9) 0.0470(9) -0.0128(7) 0.0006(7) -0.0177(7)
C9 0.0404(9) 0.0493(10) 0.0627(11) -0.0114(7) -0.0009(8) -0.0149(8)
C10 0.0506(10) 0.0425(9) 0.0628(11) -0.0094(7) -0.0064(8) -0.0107(8)
C11 0.0508(10) 0.0471(9) 0.0499(10) -0.0188(8) 0.0010(8) -0.0118(8)
C12 0.0464(9) 0.0592(11) 0.0596(11) -0.0193(8) 0.0074(8) -0.0170(9)
C13 0.0407(9) 0.0637(12) 0.0714(13) -0.0121(8) 0.0051(9) -0.0182(10)
C14 0.0475(10) 0.0498(10) 0.0673(12) -0.0066(8) 0.0000(9) -0.0135(9)
C15 0.0469(9) 0.0451(9) 0.0534(10) -0.0135(7) 0.0032(8) -0.0150(8)
C16 0.0439(9) 0.0454(9) 0.0421(9) -0.0131(7) 0.0039(7) -0.0171(7)
C17 0.0444(9) 0.0478(9) 0.0442(9) -0.0147(7) 0.0028(7) -0.0155(7)
C18 0.0738(14) 0.0545(12) 0.0893(16) -0.0250(10) -0.0019(12) 0.0003(11)
C19 0.0484(9) 0.0474(9) 0.0529(10) -0.0125(7) -0.0010(8) -0.0208(8)
C20 0.0437(9) 0.0426(8) 0.0487(9) -0.0140(7) 0.0032(7) -0.0167(7)
C21 0.0541(10) 0.0482(9) 0.0580(10) -0.0116(8) -0.0027(8) -0.0253(8)
C22 0.0518(10) 0.0511(10) 0.0646(11) -0.0129(8) -0.0114(9) -0.0182(9)
C23 0.0457(9) 0.0379(8) 0.0685(11) -0.0118(7) 0.0035(8) -0.0144(8)
C24 0.0629(11) 0.0490(10) 0.0713(13) -0.0218(9) 0.0190(10) -0.0250(9)
C25 0.0913(16) 0.0625(12) 0.0646(12) -0.0362(12) 0.0202(11) -0.0348(10)
C26 0.0894(15) 0.0697(13) 0.0568(11) -0.0385(12) 0.0058(10) -0.0290(10)
C27 0.0644(11) 0.0560(10) 0.0527(10) -0.0244(9) 0.0014(9) -0.0196(8)
C28 0.0509(9) 0.0416(8) 0.0474(9) -0.0214(7) 0.0068(7) -0.0151(7)
C29 0.0512(9) 0.0391(8) 0.0537(10) -0.0198(7) 0.0112(8) -0.0150(7)
C30 0.0556(12) 0.0619(13) 0.120(2) -0.0045(10) -0.0196(13) -0.0195(13)
O3 0.1062(15) 0.167(2) 0.0894(14) -0.0483(15) 0.0195(11) -0.0536(14)
C31A 0.103(3) 0.093(3) 0.104(3) -0.021(2) 0.028(2) -0.037(2)
C32A 0.147(5) 0.108(3) 0.139(4) -0.065(3) 0.018(3) -0.011(3)
C31B 0.105(16) 0.052(11) 0.22(3) -0.033(11) 0.069(18) -0.054(15)
C32B 0.054(10) 0.15(2) 0.121(17) -0.021(12) 0.029(11) -0.042(15)

loop_
_atom_type_symbol
_atom_type_description
_atom_type_scat_dispersion_real
_atom_type_scat_dispersion_imag
_atom_type_scat_source
C C 0.0033 0.0016 'International Tables Vol C Tables 4.2.6.8 and 6.1.1.4'
H H 0.0000 0.0000 'International Tables Vol C Tables 4.2.6.8 and 6.1.1.4'
N N 0.0061 0.0033 'International Tables Vol C Tables 4.2.6.8 and 6.1.1.4'
O O 0.0106 0.0060 'International Tables Vol C Tables 4.2.6.8 and 6.1.1.4'

loop_
_geom_angle_atom_site_label_1
_geom_angle_atom_site_label_2
_geom_angle_atom_site_label_3
_geom_angle_site_symmetry_1
_geom_angle_site_symmetry_3
_geom_angle
_geom_angle_publ_flag
C11 O1 C18 . . 116.99(15) ?
C23 O2 C30 . . 117.04(17) ?
C7 N1 C1 . . 106.56(13) ?
C7 N1 C19 . . 128.74(14) ?
C1 N1 C19 . . 124.63(14) ?
C7 N2 C6 . . 105.45(14) ?
N1 C1 C6 . . 105.77(14) ?
N1 C1 C2 . . 131.48(16) ?
C6 C1 C2 . . 122.74(16) ?
C3 C2 C1 . . 116.72(19) ?
C3 C2 H2 . . 121.6 ?
C1 C2 H2 . . 121.6 ?
C2 C3 C4 . . 121.70(19) ?
C2 C3 H3 . . 119.1 ?
C4 C3 H3 . . 119.1 ?
C5 C4 C3 . . 121.35(18) ?
C5 C4 H4 . . 119.3 ?
C3 C4 H4 . . 119.3 ?
C4 C5 C6 . . 117.98(19) ?
C4 C5 H5 . . 121.0 ?
C6 C5 H5 . . 121.0 ?
N2 C6 C1 . . 109.68(14) ?
N2 C6 C5 . . 130.82(16) ?
C1 C6 C5 . . 119.50(16) ?
N2 C7 N1 . . 112.53(14) ?
N2 C7 C8 . . 125.10(15) ?
N1 C7 C8 . . 122.33(14) ?
C9 C8 C16 . . 119.00(16) ?
C9 C8 C7 . . 119.83(15) ?
C16 C8 C7 . . 121.16(14) ?
C8 C9 C10 . . 122.43(16) ?
C8 C9 H9 . . 118.8 ?
C10 C9 H9 . . 118.8 ?
C11 C10 C9 . . 119.65(16) ?
C11 C10 H10 . . 120.2 ?
C9 C10 H10 . . 120.2 ?
O1 C11 C10 . . 124.48(16) ?
O1 C11 C17 . . 114.74(15) ?
C10 C11 C17 . . 120.76(16) ?
C13 C12 C17 . . 120.42(17) ?
C13 C12 H12 . . 119.8 ?
C17 C12 H12 . . 119.8 ?
C12 C13 C14 . . 120.54(17) ?
C12 C13 H13 . . 119.7 ?
C14 C13 H13 . . 119.7 ?
C15 C14 C13 . . 120.51(17) ?
C15 C14 H14 . . 119.7 ?
C13 C14 H14 . . 119.7 ?
C14 C15 C16 . . 120.89(17) ?
C14 C15 H15 . . 119.6 ?
C16 C15 H15 . . 119.6 ?
C15 C16 C17 . . 118.26(15) ?
C15 C16 C8 . . 122.42(15) ?
C17 C16 C8 . . 119.30(15) ?
C12 C17 C16 . . 119.37(15) ?
C12 C17 C11 . . 121.78(16) ?
C16 C17 C11 . . 118.83(15) ?
O1 C18 H18A . . 109.5 ?
O1 C18 H18B . . 109.5 ?
H18A C18 H18B . . 109.5 ?
O1 C18 H18C . . 109.5 ?
H18A C18 H18C . . 109.5 ?
H18B C18 H18C . . 109.5 ?
N1 C19 C20 . . 113.88(14) ?
N1 C19 H19B . . 108.8 ?
C20 C19 H19B . . 108.8 ?
N1 C19 H19A . . 108.8 ?
C20 C19 H19A . . 108.8 ?
H19B C19 H19A . . 107.7 ?
C21 C20 C28 . . 118.77(15) ?
C21 C20 C19 . . 123.07(15) ?
C28 C20 C19 . . 118.15(14) ?
C20 C21 C22 . . 122.50(16) ?
C20 C21 H21 . . 118.7 ?
C22 C21 H21 . . 118.7 ?
C23 C22 C21 . . 119.84(17) ?
C23 C22 H22 . . 120.1 ?
C21 C22 H22 . . 120.1 ?
C22 C23 O2 . . 125.12(18) ?
C22 C23 C29 . . 120.45(15) ?
O2 C23 C29 . . 114.43(16) ?
C25 C24 C29 . . 121.13(18) ?
C25 C24 H24 . . 119.4 ?
C29 C24 H24 . . 119.4 ?
C24 C25 C26 . . 120.22(18) ?
C24 C25 H25 . . 119.9 ?
C26 C25 H25 . . 119.9 ?
C27 C26 C25 . . 120.4(2) ?
C27 C26 H26 . . 119.8 ?
C25 C26 H26 . . 119.8 ?
C26 C27 C28 . . 121.36(18) ?
C26 C27 H27 . . 119.3 ?
C28 C27 H27 . . 119.3 ?
C27 C28 C29 . . 117.73(15) ?
C27 C28 C20 . . 122.86(16) ?
C29 C28 C20 . . 119.41(15) ?
C24 C29 C28 . . 119.18(17) ?
C24 C29 C23 . . 121.80(16) ?
C28 C29 C23 . . 119.02(15) ?
O2 C30 H30A . . 109.5 ?
O2 C30 H30B . . 109.5 ?
H30A C30 H30B . . 109.5 ?
O2 C30 H30C . . 109.5 ?
H30A C30 H30C . . 109.5 ?
H30B C30 H30C . . 109.5 ?
C31A O3 H3O . . 109.5 ?
O3 C31A C32A . . 112.0(4) ?
O3 C31A H31A . . 109.2 ?
C32A C31A H31A . . 109.2 ?
O3 C31A H31B . . 109.2 ?
C32A C31A H31B . . 109.2 ?
H31A C31A H31B . . 107.9 ?
C31A C32A H32A . . 109.5 ?
C31A C32A H32B . . 109.5 ?
H32A C32A H32B . . 109.5 ?
C31A C32A H32C . . 109.5 ?
H32A C32A H32C . . 109.5 ?
H32B C32A H32C . . 109.5 ?
O3 C31B C32B . . 118.1(18) ?
O3 C31B H31C . . 107.8 ?
C32B C31B H31C . . 107.8 ?
O3 C31B H31D . . 107.8 ?
C32B C31B H31D . . 107.8 ?
H31C C31B H31D . . 107.1 ?
C31B C32B H32D . . 109.5 ?
C31B C32B H32E . . 109.5 ?
H32D C32B H32E . . 109.5 ?
C31B C32B H32F . . 109.5 ?
H32D C32B H32F . . 109.5 ?
H32E C32B H32F . . 109.5 ?

loop_
_geom_bond_atom_site_label_1
_geom_bond_atom_site_label_2
_geom_bond_site_symmetry_2
_geom_bond_distance
_geom_bond_publ_flag
O1 C11 . 1.362(2) ?
O1 C18 . 1.426(2) ?
O2 C23 . 1.362(2) ?
O2 C30 . 1.415(3) ?
N1 C7 . 1.370(2) ?
N1 C1 . 1.384(2) ?
N1 C19 . 1.449(2) ?
N2 C7 . 1.316(2) ?
N2 C6 . 1.388(2) ?
C1 C6 . 1.390(2) ?
C1 C2 . 1.392(3) ?
C2 C3 . 1.364(3) ?
C2 H2 . 0.9300 ?
C3 C4 . 1.399(3) ?
C3 H3 . 0.9300 ?
C4 C5 . 1.374(3) ?
C4 H4 . 0.9300 ?
C5 C6 . 1.397(2) ?
C5 H5 . 0.9300 ?
C7 C8 . 1.479(2) ?
C8 C9 . 1.369(2) ?
C8 C16 . 1.432(2) ?
C9 C10 . 1.398(3) ?
C9 H9 . 0.9300 ?
C10 C11 . 1.366(3) ?
C10 H10 . 0.9300 ?
C11 C17 . 1.431(2) ?
C12 C13 . 1.364(3) ?
C12 C17 . 1.415(2) ?
C12 H12 . 0.9300 ?
C13 C14 . 1.396(3) ?
C13 H13 . 0.9300 ?
C14 C15 . 1.365(3) ?
C14 H14 . 0.9300 ?
C15 C16 . 1.417(2) ?
C15 H15 . 0.9300 ?
C16 C17 . 1.417(2) ?
C18 H18A . 0.9600 ?
C18 H18B . 0.9600 ?
C18 H18C . 0.9600 ?
C19 C20 . 1.511(2) ?
C19 H19B . 0.9700 ?
C19 H19A . 0.9700 ?
C20 C21 . 1.362(2) ?
C20 C28 . 1.429(2) ?
C21 C22 . 1.407(2) ?
C21 H21 . 0.9300 ?
C22 C23 . 1.360(3) ?
C22 H22 . 0.9300 ?
C23 C29 . 1.426(3) ?
C24 C25 . 1.355(3) ?
C24 C29 . 1.410(3) ?
C24 H24 . 0.9300 ?
C25 C26 . 1.397(3) ?
C25 H25 . 0.9300 ?
C26 C27 . 1.363(3) ?
C26 H26 . 0.9300 ?
C27 C28 . 1.415(2) ?
C27 H27 . 0.9300 ?
C28 C29 . 1.422(2) ?
C30 H30A . 0.9600 ?
C30 H30B . 0.9600 ?
C30 H30C . 0.9600 ?
O3 C31A . 1.405(4) ?
O3 C31B . 1.460(15) ?
O3 H3O . 0.8200 ?
C31A C32A . 1.421(5) ?
C31A H31A . 0.9700 ?
C31A H31B . 0.9700 ?
C32A H32A . 0.9600 ?
C32A H32B . 0.9600 ?
C32A H32C . 0.9600 ?
C31B C32B . 1.528(17) ?
C31B H31C . 0.9700 ?
C31B H31D . 0.9700 ?
C32B H32D . 0.9600 ?
C32B H32E . 0.9600 ?
C32B H32F . 0.9600 ?

loop_
_geom_hbond_atom_site_label_D
_geom_hbond_atom_site_label_H
_geom_hbond_atom_site_label_A
_geom_hbond_site_symmetry_A
_geom_hbond_distance_DH
_geom_hbond_distance_HA
_geom_hbond_distance_DA
_geom_hbond_angle_DHA
_geom_hbond_publ_flag
O3 H3O N2 . 0.82 2.15 2.913(3) 156 yes
C21 H21 Cg1 1_555 0.93 2.95 3.575(2) 126 yes
C19 H19A Cg2 2_657 0.97 2.85 3.600(2) 135 yes
C26 H26 Cg3 2_667 0.93 2.82 3.626(2) 146 yes
C25 H25 Cg4 2_667 0.93 2.66 3.528(2) 155 yes

loop_
_geom_torsion_atom_site_label_1
_geom_torsion_atom_site_label_2
_geom_torsion_atom_site_label_3
_geom_torsion_atom_site_label_4
_geom_torsion_site_symmetry_1
_geom_torsion_site_symmetry_2
_geom_torsion_site_symmetry_3
_geom_torsion_site_symmetry_4
_geom_torsion
_geom_torsion_publ_flag
C7 N1 C1 C6 . . . . -0.64(16) ?
C19 N1 C1 C6 . . . . -177.79(14) ?
C7 N1 C1 C2 . . . . -179.66(17) ?
C19 N1 C1 C2 . . . . 3.2(3) ?
N1 C1 C2 C3 . . . . 178.97(17) ?
C6 C1 C2 C3 . . . . 0.1(2) ?
C1 C2 C3 C4 . . . . -0.6(3) ?
C2 C3 C4 C5 . . . . 0.4(3) ?
C3 C4 C5 C6 . . . . 0.4(3) ?
C7 N2 C6 C1 . . . . -0.65(17) ?
C7 N2 C6 C5 . . . . 178.45(18) ?
N1 C1 C6 N2 . . . . 0.80(17) ?
C2 C1 C6 N2 . . . . 179.93(15) ?
N1 C1 C6 C5 . . . . -178.41(15) ?
C2 C1 C6 C5 . . . . 0.7(2) ?
C4 C5 C6 N2 . . . . -179.98(17) ?
C4 C5 C6 C1 . . . . -1.0(2) ?
C6 N2 C7 N1 . . . . 0.24(17) ?
C6 N2 C7 C8 . . . . -177.54(15) ?
C1 N1 C7 N2 . . . . 0.26(17) ?
C19 N1 C7 N2 . . . . 177.25(15) ?
C1 N1 C7 C8 . . . . 178.10(14) ?
C19 N1 C7 C8 . . . . -4.9(2) ?
N2 C7 C8 C9 . . . . 115.26(19) ?
N1 C7 C8 C9 . . . . -62.3(2) ?
N2 C7 C8 C16 . . . . -63.2(2) ?
N1 C7 C8 C16 . . . . 119.24(17) ?
C16 C8 C9 C10 . . . . 1.4(3) ?
C7 C8 C9 C10 . . . . -177.08(16) ?
C8 C9 C10 C11 . . . . 0.3(3) ?
C18 O1 C11 C10 . . . . -2.5(3) ?
C18 O1 C11 C17 . . . . 179.27(18) ?
C9 C10 C11 O1 . . . . -179.70(17) ?
C9 C10 C11 C17 . . . . -1.6(3) ?
C17 C12 C13 C14 . . . . 0.9(3) ?
C12 C13 C14 C15 . . . . 0.1(3) ?
C13 C14 C15 C16 . . . . -0.9(3) ?
C14 C15 C16 C17 . . . . 0.6(3) ?
C14 C15 C16 C8 . . . . -177.73(17) ?
C9 C8 C16 C15 . . . . 176.64(16) ?
C7 C8 C16 C15 . . . . -4.9(2) ?
C9 C8 C16 C17 . . . . -1.7(2) ?
C7 C8 C16 C17 . . . . 176.74(15) ?
C13 C12 C17 C16 . . . . -1.1(3) ?
C13 C12 C17 C11 . . . . 177.17(18) ?
C15 C16 C17 C12 . . . . 0.4(2) ?
C8 C16 C17 C12 . . . . 178.80(15) ?
C15 C16 C17 C11 . . . . -177.99(15) ?
C8 C16 C17 C11 . . . . 0.4(2) ?
O1 C11 C17 C12 . . . . 1.2(3) ?
C10 C11 C17 C12 . . . . -177.09(17) ?
O1 C11 C17 C16 . . . . 179.51(15) ?
C10 C11 C17 C16 . . . . 1.2(3) ?
C7 N1 C19 C20 . . . . 104.57(18) ?
C1 N1 C19 C20 . . . . -78.93(19) ?
N1 C19 C20 C21 . . . . -2.9(2) ?
N1 C19 C20 C28 . . . . 176.49(14) ?
C28 C20 C21 C22 . . . . 0.4(3) ?
C19 C20 C21 C22 . . . . 179.81(17) ?
C20 C21 C22 C23 . . . . -0.9(3) ?
C21 C22 C23 O2 . . . . -179.97(17) ?
C21 C22 C23 C29 . . . . 0.2(3) ?
C30 O2 C23 C22 . . . . -1.5(3) ?
C30 O2 C23 C29 . . . . 178.36(17) ?
C29 C24 C25 C26 . . . . 0.8(3) ?
C24 C25 C26 C27 . . . . -0.9(3) ?
C25 C26 C27 C28 . . . . -0.3(3) ?
C26 C27 C28 C29 . . . . 1.6(3) ?
C26 C27 C28 C20 . . . . -178.04(17) ?
C21 C20 C28 C27 . . . . -179.76(16) ?
C19 C20 C28 C27 . . . . 0.8(2) ?
C21 C20 C28 C29 . . . . 0.6(2) ?
C19 C20 C28 C29 . . . . -178.78(14) ?
C25 C24 C29 C28 . . . . 0.5(3) ?
C25 C24 C29 C23 . . . . 179.72(17) ?
C27 C28 C29 C24 . . . . -1.7(2) ?
C20 C28 C29 C24 . . . . 177.94(15) ?
C27 C28 C29 C23 . . . . 179.13(15) ?
C20 C28 C29 C23 . . . . -1.2(2) ?
C22 C23 C29 C24 . . . . -178.34(17) ?
O2 C23 C29 C24 . . . . 1.8(2) ?
C22 C23 C29 C28 . . . . 0.8(2) ?
O2 C23 C29 C28 . . . . -179.01(14) ?

_cod_database_fobs_code 2022777
